data_4134777
loop_
_publ_author_name
'Sorsche, Dieter'
'Miehlich, Matthias E.'
'Searles, Keith'
'Gouget, Guillaume'
'Zolnhofer, Eva M.'
'Fortier, Skye'
'Chen, Chun-Hsing'
'Gau, Michael'
'Carroll, Patrick J.'
'Murray, Christopher B.'
'Caulton, Kenneth G.'
'Khusniyarov, Marat M.'
'Meyer, Karsten'
'Mindiola, Daniel J.'

_publ_section_title
;
 Unusual Dinitrogen Binding and Electron Storage in Dinuclear Iron
 Complexes.
;
_journal_name_full 'Journal of the American Chemical Society'
_journal_paper_doi 10.1021/jacs.0c01488
_journal_year 2020
_chemical_formula_moiety 'C58 H82 Fe2 N6'
_chemical_formula_sum 'C58 H82 Fe2 N6'
_chemical_formula_weight 975.03
_space_group_IT_number 2
_space_group_name_Hall '-P 1'
_space_group_name_H-M_alt 'P -1'
_symmetry_cell_setting triclinic
_symmetry_space_group_name_H-M 'P -1'
_atom_sites_solution_hydrogens difmap
_atom_sites_solution_primary direct
_audit_creation_date 13-05-29
_audit_creation_method CRYSTALS_ver_14.40
_cell_angle_alpha 81.5980(10)
_cell_angle_beta 87.0790(10)
_cell_angle_gamma 89.9060(10)
_cell_formula_units_Z 2
_cell_length_a 9.8917(5)
_cell_length_b 13.3478(7)
_cell_length_c 20.5374(10)
_cell_measurement_reflns_used 9884
_cell_measurement_temperature 150
_cell_measurement_theta_max 28
_cell_measurement_theta_min 3
_cell_volume 2679.0(2)
_computing_cell_refinement 'Apex2 (Bruker AXS, 2006)'
_computing_data_collection 'Apex2 (Bruker AXS, 2006)'
_computing_data_reduction 'Apex2 (Bruker AXS, 2006)'
_computing_molecular_graphics 'CAMERON (Watkin et al., 1996)'
_computing_publication_material 'CRYSTALS (Betteridge et al., 2003)'
_computing_structure_refinement 'CRYSTALS (Betteridge et al., 2003)'
_computing_structure_solution 'SHELXS 86 (Sheldrick, 1986)'
_diffrn_ambient_temperature 150
_diffrn_measured_fraction_theta_full 0.996
_diffrn_measured_fraction_theta_max 0.992
_diffrn_measurement_device Area
_diffrn_measurement_device_type 'Bruker Kappa Apex2'
_diffrn_measurement_method '\f & \w scans'
_diffrn_radiation_monochromator graphite
_diffrn_radiation_type 'Mo K\a'
_diffrn_radiation_wavelength 0.71073
_diffrn_reflns_av_R_equivalents 0.040
_diffrn_reflns_limit_h_max 15
_diffrn_reflns_limit_h_min -15
_diffrn_reflns_limit_k_max 20
_diffrn_reflns_limit_k_min -20
_diffrn_reflns_limit_l_max 31
_diffrn_reflns_limit_l_min -31
_diffrn_reflns_number 75411
_diffrn_reflns_theta_full 32.593
_diffrn_reflns_theta_max 33.259
_diffrn_reflns_theta_min 1.542
_diffrn_standards_number 0
_exptl_absorpt_coefficient_mu 0.584
_exptl_absorpt_correction_T_max 0.86
_exptl_absorpt_correction_T_min 0.86
_exptl_absorpt_correction_type multi-scan
_exptl_absorpt_process_details 'SADABS (Siemens, 1996)'
_exptl_crystal_colour red
_exptl_crystal_density_diffrn 1.209
_exptl_crystal_density_method 'not measured'
_exptl_crystal_description block
_exptl_crystal_F_000 1048.003
_exptl_crystal_size_max 0.350
_exptl_crystal_size_mid 0.250
_exptl_crystal_size_min 0.250
_refine_diff_density_max 0.65
_refine_diff_density_min -0.58
_refine_ls_extinction_method None
_refine_ls_goodness_of_fit_ref 1.0509
_refine_ls_hydrogen_treatment constr
_refine_ls_matrix_type full
_refine_ls_number_parameters 595
_refine_ls_number_reflns 20466
_refine_ls_number_restraints 0
_refine_ls_R_factor_all 0.0579
_refine_ls_R_factor_gt 0.0391
_refine_ls_shift/su_max 0.0015063
_refine_ls_shift/su_mean 0.0000282
_refine_ls_structure_factor_coef Fsqd
_refine_ls_weighting_details
;
 Method= Modified Sheldrick 
 w=1/[\s^2^(F^2^) + ( 0.04P)^2^ + 1.23P] 
 ,where P=(max(Fo^2^,0) + 2Fc^2^)/3 
;
_refine_ls_weighting_scheme calc
_refine_ls_wR_factor_all 0.1091
_refine_ls_wR_factor_gt 0.0900
_refine_ls_wR_factor_ref 0.1091
_reflns_limit_h_max 15
_reflns_limit_h_min -15
_reflns_limit_k_max 20
_reflns_limit_k_min -20
_reflns_limit_l_max 31
_reflns_limit_l_min 0
_reflns_number_gt 15573
_reflns_number_total 20466
_reflns_threshold_expression I>2.0\s(I)
_oxford_diffrn_Wilson_B_factor 0.00
_oxford_diffrn_Wilson_scale 0.00
_oxford_refine_ls_r_factor_ref 0.0579
_oxford_refine_ls_scale 0.103768(16)
_oxford_reflns_number_all 20466
_oxford_reflns_threshold_expression_ref I>-10.0\s(I)
_oxford_structure_analysis_title 'prelim in P-1'
_cod_data_source_file ja0c01488_si_004.cif
_cod_data_source_block 13047
_cod_original_sg_symbol_H-M 'P -1 '
_cod_database_code 4134777

loop_
_symmetry_equiv_pos_as_xyz
x,y,z
-x,-y,-z

loop_
_atom_site_label
_atom_site_type_symbol
_atom_site_fract_x
_atom_site_fract_y
_atom_site_fract_z
_atom_site_U_iso_or_equiv
_atom_site_occupancy
_atom_site_adp_type
_atom_site_refinement_flags_posn
_atom_site_refinement_flags_adp
_atom_site_refinement_flags_occupancy
_atom_site_disorder_assembly
_atom_site_disorder_group
_atom_site_attached_hydrogens
Fe1 Fe 0.16388(2) 0.173654(14) 0.293087(9) 0.0170 1.0000 Uani . . . . . .
Fe2 Fe 0.374321(19) 0.292479(14) 0.238346(9) 0.0171 1.0000 Uani . . . . . .
N1 N 0.15898(11) 0.04416(8) 0.26037(5) 0.0151 1.0000 Uani . . . . . .
N2 N 0.15933(11) 0.23611(8) 0.18958(5) 0.0144 1.0000 Uani . . . . . .
N3 N 0.25600(11) 0.41048(8) 0.23364(5) 0.0150 1.0000 Uani . . . . . .
N4 N 0.51270(11) 0.22365(8) 0.19063(5) 0.0166 1.0000 Uani . . . . . .
N5 N 0.42148(10) 0.17848(8) 0.32014(5) 0.0144 1.0000 Uani . . . . . .
N6 N 0.16996(11) 0.24077(8) 0.37100(5) 0.0149 1.0000 Uani . . . . . .
C1 C 0.16838(13) -0.05634(9) 0.28424(6) 0.0164 1.0000 Uani . . . . . .
C2 C 0.19447(14) -0.10964(10) 0.23202(6) 0.0180 1.0000 Uani . . . . . .
C3 C 0.19953(13) -0.04144(9) 0.17244(6) 0.0159 1.0000 Uani . . . . . .
C4 C 0.17553(12) 0.05429(9) 0.19165(6) 0.0146 1.0000 Uani . . . . . .
C5 C 0.15343(14) -0.09856(10) 0.35715(7) 0.0202 1.0000 Uani . . . . . .
C6 C 0.29370(19) -0.11524(19) 0.38439(9) 0.0482 1.0000 Uani . . . . . .
C7 C 0.0779(2) -0.19991(13) 0.36500(8) 0.0350 1.0000 Uani . . . . . .
C8 C 0.0720(3) -0.02815(14) 0.39607(8) 0.0481 1.0000 Uani . . . . . .
C9 C 0.23424(14) -0.07451(10) 0.10529(6) 0.0192 1.0000 Uani . . . . . .
C10 C 0.31316(17) -0.17498(12) 0.11526(8) 0.0269 1.0000 Uani . . . . . .
C11 C 0.10559(16) -0.09613(11) 0.07023(8) 0.0251 1.0000 Uani . . . . . .
C12 C 0.32544(15) 0.00366(12) 0.06115(7) 0.0253 1.0000 Uani . . . . . .
C13 C 0.14438(12) 0.15420(9) 0.15659(6) 0.0148 1.0000 Uani . . . . . .
C14 C 0.08456(14) 0.16615(10) 0.09586(6) 0.0191 1.0000 Uani . . . . . .
C15 C 0.04382(15) 0.26099(11) 0.06766(7) 0.0217 1.0000 Uani . . . . . .
C16 C 0.06147(15) 0.34358(10) 0.09980(7) 0.0210 1.0000 Uani . . . . . .
C17 C 0.11680(13) 0.33051(9) 0.16184(6) 0.0159 1.0000 Uani . . . . . .
C18 C 0.14053(13) 0.41581(9) 0.19690(6) 0.0154 1.0000 Uani . . . . . .
C19 C 0.07972(13) 0.51162(10) 0.19742(7) 0.0178 1.0000 Uani . . . . . .
C20 C 0.16444(14) 0.56392(10) 0.23441(7) 0.0200 1.0000 Uani . . . . . .
C21 C 0.27083(13) 0.50138(9) 0.25519(6) 0.0169 1.0000 Uani . . . . . .
C22 C -0.05197(14) 0.55722(11) 0.17011(7) 0.0229 1.0000 Uani . . . . . .
C23 C -0.10087(17) 0.64115(13) 0.20975(9) 0.0331 1.0000 Uani . . . . . .
C24 C -0.02903(18) 0.60752(12) 0.09808(8) 0.0316 1.0000 Uani . . . . . .
C25 C -0.16661(15) 0.47858(12) 0.17632(9) 0.0290 1.0000 Uani . . . . . .
C26 C 0.38621(14) 0.52598(10) 0.29578(7) 0.0212 1.0000 Uani . . . . . .
C27 C 0.49071(15) 0.44097(11) 0.30349(8) 0.0248 1.0000 Uani . . . . . .
C28 C 0.32786(19) 0.53957(15) 0.36476(9) 0.0359 1.0000 Uani . . . . . .
C29 C 0.45643(19) 0.62390(13) 0.26289(11) 0.0418 1.0000 Uani . . . . . .
C30 C 0.56286(13) 0.22645(10) 0.12715(6) 0.0179 1.0000 Uani . . . . . .
C31 C 0.63397(14) 0.13811(11) 0.12226(7) 0.0204 1.0000 Uani . . . . . .
C32 C 0.63028(13) 0.07644(10) 0.18446(6) 0.0165 1.0000 Uani . . . . . .
C33 C 0.55500(12) 0.13295(10) 0.22675(6) 0.0157 1.0000 Uani . . . . . .
C34 C 0.54034(14) 0.31351(10) 0.07239(7) 0.0199 1.0000 Uani . . . . . .
C35 C 0.48670(17) 0.40790(11) 0.09932(8) 0.0286 1.0000 Uani . . . . . .
C36 C 0.43777(16) 0.28088(13) 0.02569(8) 0.0301 1.0000 Uani . . . . . .
C37 C 0.67554(15) 0.34065(12) 0.03364(7) 0.0247 1.0000 Uani . . . . . .
C38 C 0.69213(13) -0.02921(10) 0.19585(7) 0.0193 1.0000 Uani . . . . . .
C39 C 0.71015(18) -0.07044(12) 0.12950(8) 0.0290 1.0000 Uani . . . . . .
C40 C 0.83438(15) -0.02615(14) 0.22257(8) 0.0304 1.0000 Uani . . . . . .
C41 C 0.59902(16) -0.10448(11) 0.24127(7) 0.0247 1.0000 Uani . . . . . .
C42 C 0.52688(12) 0.12199(9) 0.29768(6) 0.0148 1.0000 Uani . . . . . .
C43 C 0.61033(13) 0.06675(10) 0.34255(6) 0.0176 1.0000 Uani . . . . . .
C44 C 0.58620(13) 0.06611(10) 0.40952(6) 0.0181 1.0000 Uani . . . . . .
C45 C 0.47899(13) 0.12103(10) 0.43180(6) 0.0179 1.0000 Uani . . . . . .
C46 C 0.39866(12) 0.17879(9) 0.38697(6) 0.0144 1.0000 Uani . . . . . .
C47 C 0.28359(12) 0.23608(9) 0.40889(6) 0.0146 1.0000 Uani . . . . . .
C48 C 0.25440(13) 0.28253(10) 0.46553(6) 0.0164 1.0000 Uani . . . . . .
C49 C 0.11819(13) 0.31386(10) 0.46054(6) 0.0187 1.0000 Uani . . . . . .
C50 C 0.06941(12) 0.28707(10) 0.40333(6) 0.0159 1.0000 Uani . . . . . .
C51 C 0.34144(14) 0.30563(11) 0.52117(7) 0.0201 1.0000 Uani . . . . . .
C52 C 0.48755(15) 0.33357(12) 0.49637(8) 0.0263 1.0000 Uani . . . . . .
C53 C 0.34025(17) 0.21662(13) 0.57812(7) 0.0284 1.0000 Uani . . . . . .
C54 C 0.28227(17) 0.39719(13) 0.55052(8) 0.0297 1.0000 Uani . . . . . .
C55 C -0.07146(13) 0.30414(11) 0.37892(7) 0.0199 1.0000 Uani . . . . . .
C56 C -0.09173(14) 0.25557(12) 0.31715(7) 0.0238 1.0000 Uani . . . . . .
C57 C -0.09458(18) 0.41881(13) 0.36297(9) 0.0344 1.0000 Uani . . . . . .
C58 C -0.17491(16) 0.25860(18) 0.43285(9) 0.0403 1.0000 Uani . . . . . .
H21 H 0.2069 -0.1808 0.2357 0.0217 1.0000 Uiso R . . . . .
H61 H 0.2845 -0.1416 0.4299 0.0589 1.0000 Uiso R . . . . .
H62 H 0.3414 -0.0526 0.3788 0.0589 1.0000 Uiso R . . . . .
H63 H 0.3424 -0.1619 0.3615 0.0589 1.0000 Uiso R . . . . .
H71 H 0.0680 -0.2269 0.4104 0.0421 1.0000 Uiso R . . . . .
H72 H 0.1282 -0.2457 0.3421 0.0421 1.0000 Uiso R . . . . .
H73 H -0.0089 -0.1902 0.3474 0.0421 1.0000 Uiso R . . . . .
H81 H 0.0648 -0.0569 0.4412 0.0590 1.0000 Uiso R . . . . .
H82 H 0.1162 0.0358 0.3917 0.0590 1.0000 Uiso R . . . . .
H83 H -0.0159 -0.0196 0.3796 0.0590 1.0000 Uiso R . . . . .
H101 H 0.3347 -0.1958 0.0737 0.0322 1.0000 Uiso R . . . . .
H102 H 0.3943 -0.1654 0.1365 0.0322 1.0000 Uiso R . . . . .
H103 H 0.2591 -0.2255 0.1418 0.0322 1.0000 Uiso R . . . . .
H111 H 0.1305 -0.1164 0.0288 0.0305 1.0000 Uiso R . . . . .
H112 H 0.0547 -0.1487 0.0966 0.0305 1.0000 Uiso R . . . . .
H113 H 0.0524 -0.0365 0.0636 0.0305 1.0000 Uiso R . . . . .
H121 H 0.3448 -0.0190 0.0199 0.0306 1.0000 Uiso R . . . . .
H122 H 0.4075 0.0113 0.0820 0.0306 1.0000 Uiso R . . . . .
H123 H 0.2803 0.0669 0.0542 0.0306 1.0000 Uiso R . . . . .
H141 H 0.0717 0.1092 0.0739 0.0228 1.0000 Uiso R . . . . .
H151 H 0.0038 0.2694 0.0261 0.0259 1.0000 Uiso R . . . . .
H161 H 0.0362 0.4092 0.0798 0.0248 1.0000 Uiso R . . . . .
H201 H 0.1508 0.6310 0.2437 0.0241 1.0000 Uiso R . . . . .
H231 H -0.1826 0.6693 0.1929 0.0399 1.0000 Uiso R . . . . .
H232 H -0.0336 0.6927 0.2060 0.0399 1.0000 Uiso R . . . . .
H233 H -0.1163 0.6133 0.2548 0.0399 1.0000 Uiso R . . . . .
H241 H -0.1119 0.6350 0.0823 0.0382 1.0000 Uiso R . . . . .
H242 H 0.0363 0.6602 0.0956 0.0382 1.0000 Uiso R . . . . .
H243 H 0.0025 0.5584 0.0719 0.0382 1.0000 Uiso R . . . . .
H251 H -0.2461 0.5098 0.1589 0.0349 1.0000 Uiso R . . . . .
H252 H -0.1842 0.4519 0.2214 0.0349 1.0000 Uiso R . . . . .
H253 H -0.1404 0.4253 0.1524 0.0349 1.0000 Uiso R . . . . .
H271 H 0.5616 0.4590 0.3291 0.0302 1.0000 Uiso R . . . . .
H272 H 0.4484 0.3803 0.3249 0.0302 1.0000 Uiso R . . . . .
H273 H 0.5269 0.4308 0.2612 0.0302 1.0000 Uiso R . . . . .
H281 H 0.3990 0.5553 0.3910 0.0435 1.0000 Uiso R . . . . .
H282 H 0.2641 0.5931 0.3610 0.0435 1.0000 Uiso R . . . . .
H283 H 0.2843 0.4786 0.3848 0.0435 1.0000 Uiso R . . . . .
H291 H 0.5288 0.6392 0.2885 0.0523 1.0000 Uiso R . . . . .
H292 H 0.3934 0.6780 0.2595 0.0523 1.0000 Uiso R . . . . .
H293 H 0.4909 0.6151 0.2201 0.0523 1.0000 Uiso R . . . . .
H311 H 0.6781 0.1214 0.0831 0.0244 1.0000 Uiso R . . . . .
H351 H 0.4738 0.4605 0.0637 0.0343 1.0000 Uiso R . . . . .
H352 H 0.5503 0.4294 0.1276 0.0343 1.0000 Uiso R . . . . .
H353 H 0.4029 0.3923 0.1233 0.0343 1.0000 Uiso R . . . . .
H361 H 0.4235 0.3353 -0.0085 0.0362 1.0000 Uiso R . . . . .
H362 H 0.4720 0.2242 0.0071 0.0362 1.0000 Uiso R . . . . .
H363 H 0.3545 0.2630 0.0496 0.0362 1.0000 Uiso R . . . . .
H371 H 0.6623 0.3951 -0.0007 0.0297 1.0000 Uiso R . . . . .
H372 H 0.7394 0.3603 0.0625 0.0297 1.0000 Uiso R . . . . .
H373 H 0.7085 0.2835 0.0152 0.0297 1.0000 Uiso R . . . . .
H391 H 0.7486 -0.1361 0.1366 0.0348 1.0000 Uiso R . . . . .
H392 H 0.7683 -0.0266 0.1000 0.0348 1.0000 Uiso R . . . . .
H393 H 0.6244 -0.0740 0.1111 0.0348 1.0000 Uiso R . . . . .
H401 H 0.8704 -0.0927 0.2291 0.0367 1.0000 Uiso R . . . . .
H402 H 0.8286 -0.0003 0.2633 0.0367 1.0000 Uiso R . . . . .
H403 H 0.8919 0.0163 0.1919 0.0367 1.0000 Uiso R . . . . .
H411 H 0.6403 -0.1692 0.2473 0.0299 1.0000 Uiso R . . . . .
H412 H 0.5846 -0.0817 0.2828 0.0299 1.0000 Uiso R . . . . .
H413 H 0.5146 -0.1090 0.2217 0.0299 1.0000 Uiso R . . . . .
H431 H 0.6840 0.0294 0.3271 0.0213 1.0000 Uiso R . . . . .
H441 H 0.6428 0.0283 0.4400 0.0217 1.0000 Uiso R . . . . .
H451 H 0.4604 0.1192 0.4778 0.0212 1.0000 Uiso R . . . . .
H491 H 0.0682 0.3478 0.4914 0.0225 1.0000 Uiso R . . . . .
H521 H 0.5381 0.3473 0.5322 0.0322 1.0000 Uiso R . . . . .
H522 H 0.4875 0.3919 0.4638 0.0322 1.0000 Uiso R . . . . .
H523 H 0.5275 0.2787 0.4779 0.0322 1.0000 Uiso R . . . . .
H531 H 0.3950 0.2330 0.6118 0.0342 1.0000 Uiso R . . . . .
H532 H 0.2500 0.2040 0.5955 0.0342 1.0000 Uiso R . . . . .
H533 H 0.3748 0.1579 0.5622 0.0342 1.0000 Uiso R . . . . .
H541 H 0.3362 0.4116 0.5850 0.0357 1.0000 Uiso R . . . . .
H542 H 0.1924 0.3818 0.5675 0.0357 1.0000 Uiso R . . . . .
H543 H 0.2815 0.4545 0.5172 0.0357 1.0000 Uiso R . . . . .
H561 H -0.1813 0.2681 0.3035 0.0289 1.0000 Uiso R . . . . .
H562 H -0.0778 0.1846 0.3266 0.0289 1.0000 Uiso R . . . . .
H563 H -0.0288 0.2839 0.2829 0.0289 1.0000 Uiso R . . . . .
H571 H -0.1828 0.4309 0.3474 0.0420 1.0000 Uiso R . . . . .
H572 H -0.0859 0.4491 0.4016 0.0420 1.0000 Uiso R . . . . .
H573 H -0.0292 0.4473 0.3300 0.0420 1.0000 Uiso R . . . . .
H581 H -0.2637 0.2691 0.4177 0.0484 1.0000 Uiso R . . . . .
H582 H -0.1662 0.2903 0.4710 0.0484 1.0000 Uiso R . . . . .
H583 H -0.1590 0.1880 0.4435 0.0484 1.0000 Uiso R . . . . .

loop_
_atom_site_aniso_label
_atom_site_aniso_U_11
_atom_site_aniso_U_22
_atom_site_aniso_U_33
_atom_site_aniso_U_23
_atom_site_aniso_U_13
_atom_site_aniso_U_12
Fe1 0.02328(9) 0.01540(8) 0.01330(8) -0.00535(6) -0.00245(7) 0.00108(7)
Fe2 0.01852(9) 0.01595(9) 0.01668(9) -0.00220(7) -0.00017(7) 0.00661(7)
N1 0.0189(5) 0.0141(4) 0.0126(4) -0.0023(4) -0.0013(4) 0.0007(4)
N2 0.0166(4) 0.0130(4) 0.0138(4) -0.0023(4) -0.0024(4) 0.0009(4)
N3 0.0151(4) 0.0133(4) 0.0169(5) -0.0027(4) -0.0032(4) 0.0015(4)
N4 0.0178(5) 0.0167(5) 0.0150(5) -0.0014(4) 0.0008(4) 0.0034(4)
N5 0.0149(4) 0.0151(5) 0.0133(4) -0.0032(4) -0.0006(4) 0.0023(4)
N6 0.0148(4) 0.0163(5) 0.0143(4) -0.0045(4) -0.0012(4) 0.0019(4)
C1 0.0192(5) 0.0148(5) 0.0151(5) -0.0017(4) -0.0019(4) -0.0003(4)
C2 0.0224(6) 0.0132(5) 0.0187(6) -0.0030(4) -0.0010(5) 0.0009(4)
C3 0.0171(5) 0.0150(5) 0.0164(5) -0.0048(4) -0.0019(4) 0.0003(4)
C4 0.0165(5) 0.0144(5) 0.0132(5) -0.0031(4) -0.0015(4) -0.0011(4)
C5 0.0251(6) 0.0187(6) 0.0156(6) 0.0015(5) -0.0013(5) -0.0015(5)
C6 0.0322(9) 0.0783(15) 0.0273(8) 0.0186(9) -0.0115(7) -0.0149(9)
C7 0.0493(10) 0.0293(8) 0.0242(7) 0.0020(6) 0.0036(7) -0.0139(7)
C8 0.0892(16) 0.0328(9) 0.0191(7) 0.0009(6) 0.0138(9) 0.0164(10)
C9 0.0228(6) 0.0196(6) 0.0165(6) -0.0072(5) -0.0012(5) 0.0011(5)
C10 0.0334(8) 0.0253(7) 0.0242(7) -0.0110(6) -0.0019(6) 0.0088(6)
C11 0.0290(7) 0.0232(7) 0.0253(7) -0.0094(5) -0.0067(6) -0.0009(5)
C12 0.0269(7) 0.0282(7) 0.0208(6) -0.0061(5) 0.0050(5) -0.0022(6)
C13 0.0157(5) 0.0146(5) 0.0144(5) -0.0027(4) -0.0007(4) -0.0005(4)
C14 0.0236(6) 0.0176(6) 0.0171(6) -0.0047(5) -0.0051(5) 0.0001(5)
C15 0.0273(7) 0.0213(6) 0.0171(6) -0.0028(5) -0.0085(5) 0.0017(5)
C16 0.0273(6) 0.0168(6) 0.0193(6) -0.0014(5) -0.0087(5) 0.0032(5)
C17 0.0172(5) 0.0144(5) 0.0160(5) -0.0016(4) -0.0022(4) 0.0006(4)
C18 0.0166(5) 0.0139(5) 0.0158(5) -0.0020(4) -0.0033(4) 0.0011(4)
C19 0.0180(5) 0.0147(5) 0.0210(6) -0.0024(4) -0.0046(5) 0.0028(4)
C20 0.0208(6) 0.0137(5) 0.0266(7) -0.0051(5) -0.0058(5) 0.0031(5)
C21 0.0173(5) 0.0136(5) 0.0202(6) -0.0034(4) -0.0032(4) 0.0010(4)
C22 0.0215(6) 0.0200(6) 0.0278(7) -0.0026(5) -0.0091(5) 0.0068(5)
C23 0.0287(7) 0.0281(8) 0.0453(10) -0.0118(7) -0.0118(7) 0.0141(6)
C24 0.0381(9) 0.0236(7) 0.0327(8) 0.0016(6) -0.0131(7) 0.0076(6)
C25 0.0199(6) 0.0307(8) 0.0376(8) -0.0056(6) -0.0095(6) 0.0028(6)
C26 0.0205(6) 0.0157(6) 0.0287(7) -0.0053(5) -0.0089(5) 0.0000(5)
C27 0.0204(6) 0.0239(7) 0.0321(7) -0.0081(6) -0.0100(5) 0.0024(5)
C28 0.0373(9) 0.0434(10) 0.0328(8) -0.0210(7) -0.0150(7) 0.0127(7)
C29 0.0355(9) 0.0249(8) 0.0629(13) 0.0082(8) -0.0231(9) -0.0114(7)
C30 0.0184(5) 0.0200(6) 0.0149(5) -0.0014(4) 0.0010(4) 0.0022(5)
C31 0.0217(6) 0.0230(6) 0.0161(6) -0.0032(5) 0.0035(5) 0.0046(5)
C32 0.0161(5) 0.0178(5) 0.0159(5) -0.0037(4) 0.0011(4) 0.0027(4)
C33 0.0156(5) 0.0167(5) 0.0145(5) -0.0021(4) 0.0003(4) 0.0031(4)
C34 0.0210(6) 0.0209(6) 0.0166(6) 0.0001(5) 0.0008(5) 0.0008(5)
C35 0.0361(8) 0.0230(7) 0.0241(7) 0.0033(5) 0.0042(6) 0.0073(6)
C36 0.0265(7) 0.0354(8) 0.0267(7) 0.0036(6) -0.0073(6) -0.0041(6)
C37 0.0234(6) 0.0276(7) 0.0215(6) 0.0009(5) 0.0023(5) -0.0029(5)
C38 0.0191(6) 0.0202(6) 0.0189(6) -0.0046(5) 0.0003(5) 0.0060(5)
C39 0.0378(8) 0.0262(7) 0.0237(7) -0.0072(6) 0.0009(6) 0.0123(6)
C40 0.0180(6) 0.0421(9) 0.0319(8) -0.0081(7) -0.0019(6) 0.0101(6)
C41 0.0299(7) 0.0192(6) 0.0247(7) -0.0030(5) -0.0007(5) 0.0004(5)
C42 0.0149(5) 0.0146(5) 0.0150(5) -0.0030(4) 0.0005(4) 0.0018(4)
C43 0.0166(5) 0.0189(6) 0.0175(6) -0.0034(4) -0.0009(4) 0.0047(4)
C44 0.0185(5) 0.0183(6) 0.0174(6) -0.0018(4) -0.0039(4) 0.0034(5)
C45 0.0203(6) 0.0193(6) 0.0144(5) -0.0032(4) -0.0020(4) 0.0030(5)
C46 0.0142(5) 0.0148(5) 0.0147(5) -0.0039(4) -0.0006(4) 0.0003(4)
C47 0.0139(5) 0.0165(5) 0.0139(5) -0.0037(4) -0.0010(4) 0.0012(4)
C48 0.0170(5) 0.0182(5) 0.0148(5) -0.0053(4) -0.0004(4) 0.0012(4)
C49 0.0172(5) 0.0228(6) 0.0174(6) -0.0080(5) 0.0012(4) 0.0028(5)
C50 0.0144(5) 0.0180(5) 0.0158(5) -0.0044(4) 0.0008(4) 0.0008(4)
C51 0.0205(6) 0.0248(6) 0.0174(6) -0.0101(5) -0.0041(5) 0.0039(5)
C52 0.0205(6) 0.0329(8) 0.0283(7) -0.0130(6) -0.0047(5) -0.0018(6)
C53 0.0332(8) 0.0366(8) 0.0163(6) -0.0055(6) -0.0042(5) 0.0060(6)
C54 0.0301(7) 0.0349(8) 0.0298(8) -0.0205(6) -0.0096(6) 0.0099(6)
C55 0.0145(5) 0.0268(7) 0.0194(6) -0.0062(5) -0.0003(4) 0.0024(5)
C56 0.0186(6) 0.0306(7) 0.0239(7) -0.0082(6) -0.0051(5) 0.0021(5)
C57 0.0315(8) 0.0328(8) 0.0428(9) -0.0143(7) -0.0142(7) 0.0158(7)
C58 0.0198(7) 0.0736(14) 0.0268(8) -0.0071(8) 0.0042(6) -0.0098(8)

loop_
_atom_type_symbol
_atom_type_scat_dispersion_real
_atom_type_scat_dispersion_imag
_atom_type_scat_Cromer_Mann_a1
_atom_type_scat_Cromer_Mann_b1
_atom_type_scat_Cromer_Mann_a2
_atom_type_scat_Cromer_Mann_b2
_atom_type_scat_Cromer_Mann_a3
_atom_type_scat_Cromer_Mann_b3
_atom_type_scat_Cromer_Mann_a4
_atom_type_scat_Cromer_Mann_b4
_atom_type_scat_Cromer_Mann_c
_atom_type_scat_source
C 0.0033 0.0016 2.3100 20.8439 1.0200 10.2075 1.5886 0.5687 0.8650 51.6512 0.2156 'International Tables Vol C 4.2.6.8 and 6.1.1.4'
N 0.0061 0.0033 12.2126 0.0057 3.1322 9.8933 2.0125 28.9975 1.1663 0.5826 -11.5290 'International Tables Vol C 4.2.6.8 and 6.1.1.4'
Fe 0.3463 0.8444 11.7695 4.7611 7.3573 0.3072 3.5222 15.3535 2.3045 76.8805 1.0369 'International Tables Vol C 4.2.6.8 and 6.1.1.4'
H 0.0000 0.0000 0.4930 10.5109 0.3229 26.1257 0.1402 3.1424 0.0408 57.7998 0.0030 'International Tables Vol C 4.2.6.8 and 6.1.1.4'

loop_
_geom_angle_atom_site_label_1
_geom_angle_site_symmetry_1
_geom_angle_atom_site_label_2
_geom_angle_site_symmetry_2
_geom_angle_atom_site_label_3
_geom_angle_site_symmetry_3
_geom_angle
_geom_angle_publ_flag
Fe2 . Fe1 . N1 . 112.65(3) yes
Fe2 . Fe1 . N2 . 61.95(3) yes
N1 . Fe1 . N2 . 83.86(4) yes
Fe2 . Fe1 . N5 . 47.69(2) yes
N1 . Fe1 . N5 . 99.54(4) yes
N2 . Fe1 . N5 . 104.86(4) yes
Fe2 . Fe1 . N6 . 88.48(3) yes
N1 . Fe1 . N6 . 145.54(5) yes
N2 . Fe1 . N6 . 130.60(4) yes
N5 . Fe1 . N6 . 74.18(4) yes
Fe1 . Fe2 . N2 . 48.51(2) yes
Fe1 . Fe2 . N3 . 89.44(3) yes
N2 . Fe2 . N3 . 75.55(4) yes
Fe1 . Fe2 . N4 . 115.00(3) yes
N2 . Fe2 . N4 . 101.09(4) yes
N3 . Fe2 . N4 . 144.70(5) yes
Fe1 . Fe2 . N5 . 64.33(3) yes
N2 . Fe2 . N5 . 107.81(4) yes
N3 . Fe2 . N5 . 131.35(4) yes
N4 . Fe2 . N5 . 83.57(4) yes
Fe1 . N1 . C1 . 138.52(9) yes
Fe1 . N1 . C4 . 112.63(8) yes
C1 . N1 . C4 . 107.53(10) yes
Fe1 . N2 . Fe2 . 69.54(3) yes
Fe1 . N2 . C13 . 105.70(8) yes
Fe2 . N2 . C13 . 127.26(8) yes
Fe1 . N2 . C17 . 128.57(8) yes
Fe2 . N2 . C17 . 97.74(7) yes
C13 . N2 . C17 . 119.74(11) yes
Fe2 . N3 . C18 . 120.72(8) yes
Fe2 . N3 . C21 . 131.18(9) yes
C18 . N3 . C21 . 107.69(10) yes
Fe2 . N4 . C30 . 137.87(9) yes
Fe2 . N4 . C33 . 112.85(8) yes
C30 . N4 . C33 . 107.66(10) yes
Fe2 . N5 . Fe1 . 67.98(3) yes
Fe2 . N5 . C42 . 106.50(8) yes
Fe1 . N5 . C42 . 128.06(8) yes
Fe2 . N5 . C46 . 129.59(8) yes
Fe1 . N5 . C46 . 95.88(7) yes
C42 . N5 . C46 . 119.61(10) yes
Fe1 . N6 . C47 . 121.97(8) yes
Fe1 . N6 . C50 . 129.95(9) yes
C47 . N6 . C50 . 107.60(10) yes
N1 . C1 . C2 . 108.93(11) yes
N1 . C1 . C5 . 123.54(11) yes
C2 . C1 . C5 . 127.53(12) yes
C1 . C2 . C3 . 109.20(11) yes
C1 . C2 . H21 . 125.4 no
C3 . C2 . H21 . 125.4 no
C2 . C3 . C4 . 104.80(11) yes
C2 . C3 . C9 . 122.86(11) yes
C4 . C3 . C9 . 132.22(12) yes
C3 . C4 . N1 . 109.52(11) yes
C3 . C4 . C13 . 134.35(11) yes
N1 . C4 . C13 . 115.30(10) yes
C1 . C5 . C6 . 109.21(12) yes
C1 . C5 . C7 . 108.75(12) yes
C6 . C5 . C7 . 109.34(14) yes
C1 . C5 . C8 . 111.76(12) yes
C6 . C5 . C8 . 109.93(16) yes
C7 . C5 . C8 . 107.81(14) yes
C5 . C6 . H61 . 109.3 no
C5 . C6 . H62 . 109.5 no
H61 . C6 . H62 . 109.5 no
C5 . C6 . H63 . 109.6 no
H61 . C6 . H63 . 109.5 no
H62 . C6 . H63 . 109.5 no
C5 . C7 . H71 . 109.4 no
C5 . C7 . H72 . 109.3 no
H71 . C7 . H72 . 109.5 no
C5 . C7 . H73 . 109.7 no
H71 . C7 . H73 . 109.5 no
H72 . C7 . H73 . 109.5 no
C5 . C8 . H81 . 109.4 no
C5 . C8 . H82 . 109.7 no
H81 . C8 . H82 . 109.5 no
C5 . C8 . H83 . 109.4 no
H81 . C8 . H83 . 109.5 no
H82 . C8 . H83 . 109.5 no
C3 . C9 . C10 . 109.32(11) yes
C3 . C9 . C11 . 111.51(11) yes
C10 . C9 . C11 . 106.13(11) yes
C3 . C9 . C12 . 111.63(11) yes
C10 . C9 . C12 . 107.12(12) yes
C11 . C9 . C12 . 110.87(12) yes
C9 . C10 . H101 . 109.6 no
C9 . C10 . H102 . 109.4 no
H101 . C10 . H102 . 109.5 no
C9 . C10 . H103 . 109.5 no
H101 . C10 . H103 . 109.5 no
H102 . C10 . H103 . 109.5 no
C9 . C11 . H111 . 109.4 no
C9 . C11 . H112 . 109.5 no
H111 . C11 . H112 . 109.5 no
C9 . C11 . H113 . 109.4 no
H111 . C11 . H113 . 109.5 no
H112 . C11 . H113 . 109.5 no
C9 . C12 . H121 . 109.5 no
C9 . C12 . H122 . 109.4 no
H121 . C12 . H122 . 109.5 no
C9 . C12 . H123 . 109.5 no
H121 . C12 . H123 . 109.5 no
H122 . C12 . H123 . 109.5 no
C4 . C13 . N2 . 117.34(11) yes
C4 . C13 . C14 . 121.78(11) yes
N2 . C13 . C14 . 120.33(11) yes
C13 . C14 . C15 . 119.87(12) yes
C13 . C14 . H141 . 120.2 no
C15 . C14 . H141 . 120.0 no
C14 . C15 . C16 . 119.97(12) yes
C14 . C15 . H151 . 120.0 no
C16 . C15 . H151 . 120.0 no
C15 . C16 . C17 . 119.90(12) yes
C15 . C16 . H161 . 120.0 no
C17 . C16 . H161 . 120.1 no
C16 . C17 . N2 . 120.11(11) yes
C16 . C17 . C18 . 121.84(11) yes
N2 . C17 . C18 . 117.89(11) yes
C17 . C18 . N3 . 116.26(10) yes
C17 . C18 . C19 . 134.16(12) yes
N3 . C18 . C19 . 109.19(11) yes
C18 . C19 . C20 . 105.07(11) yes
C18 . C19 . C22 . 132.49(12) yes
C20 . C19 . C22 . 122.35(11) yes
C19 . C20 . C21 . 108.89(11) yes
C19 . C20 . H201 . 125.6 no
C21 . C20 . H201 . 125.5 no
C20 . C21 . N3 . 109.13(11) yes
C20 . C21 . C26 . 127.27(12) yes
N3 . C21 . C26 . 123.59(11) yes
C19 . C22 . C23 . 109.59(12) yes
C19 . C22 . C24 . 111.02(12) yes
C23 . C22 . C24 . 106.63(12) yes
C19 . C22 . C25 . 112.20(12) yes
C23 . C22 . C25 . 106.68(13) yes
C24 . C22 . C25 . 110.48(13) yes
C22 . C23 . H231 . 109.6 no
C22 . C23 . H232 . 109.3 no
H231 . C23 . H232 . 109.5 no
C22 . C23 . H233 . 109.5 no
H231 . C23 . H233 . 109.5 no
H232 . C23 . H233 . 109.5 no
C22 . C24 . H241 . 109.4 no
C22 . C24 . H242 . 109.5 no
H241 . C24 . H242 . 109.5 no
C22 . C24 . H243 . 109.4 no
H241 . C24 . H243 . 109.5 no
H242 . C24 . H243 . 109.5 no
C22 . C25 . H251 . 109.5 no
C22 . C25 . H252 . 109.5 no
H251 . C25 . H252 . 109.5 no
C22 . C25 . H253 . 109.4 no
H251 . C25 . H253 . 109.5 no
H252 . C25 . H253 . 109.5 no
C21 . C26 . C27 . 111.83(11) yes
C21 . C26 . C28 . 108.31(12) yes
C27 . C26 . C28 . 108.27(13) yes
C21 . C26 . C29 . 109.67(12) yes
C27 . C26 . C29 . 108.90(13) yes
C28 . C26 . C29 . 109.85(14) yes
C26 . C27 . H271 . 109.5 no
C26 . C27 . H272 . 109.5 no
H271 . C27 . H272 . 109.5 no
C26 . C27 . H273 . 109.4 no
H271 . C27 . H273 . 109.5 no
H272 . C27 . H273 . 109.5 no
C26 . C28 . H281 . 109.6 no
C26 . C28 . H282 . 109.5 no
H281 . C28 . H282 . 109.5 no
C26 . C28 . H283 . 109.4 no
H281 . C28 . H283 . 109.5 no
H282 . C28 . H283 . 109.5 no
C26 . C29 . H291 . 109.5 no
C26 . C29 . H292 . 109.7 no
H291 . C29 . H292 . 109.5 no
C26 . C29 . H293 . 109.2 no
H291 . C29 . H293 . 109.5 no
H292 . C29 . H293 . 109.5 no
N4 . C30 . C31 . 108.78(11) yes
N4 . C30 . C34 . 123.94(11) yes
C31 . C30 . C34 . 127.27(12) yes
C30 . C31 . C32 . 109.50(11) yes
C30 . C31 . H311 . 125.3 no
C32 . C31 . H311 . 125.2 no
C31 . C32 . C33 . 104.57(11) yes
C31 . C32 . C38 . 123.26(11) yes
C33 . C32 . C38 . 132.10(11) yes
C32 . C33 . N4 . 109.47(11) yes
C32 . C33 . C42 . 134.24(12) yes
N4 . C33 . C42 . 115.88(10) yes
C30 . C34 . C35 . 111.94(11) yes
C30 . C34 . C36 . 109.37(12) yes
C35 . C34 . C36 . 108.76(13) yes
C30 . C34 . C37 . 108.95(11) yes
C35 . C34 . C37 . 108.55(12) yes
C36 . C34 . C37 . 109.22(12) yes
C34 . C35 . H351 . 109.5 no
C34 . C35 . H352 . 109.4 no
H351 . C35 . H352 . 109.5 no
C34 . C35 . H353 . 109.5 no
H351 . C35 . H353 . 109.5 no
H352 . C35 . H353 . 109.5 no
C34 . C36 . H361 . 109.4 no
C34 . C36 . H362 . 109.5 no
H361 . C36 . H362 . 109.5 no
C34 . C36 . H363 . 109.5 no
H361 . C36 . H363 . 109.5 no
H362 . C36 . H363 . 109.5 no
C34 . C37 . H371 . 109.4 no
C34 . C37 . H372 . 109.4 no
H371 . C37 . H372 . 109.5 no
C34 . C37 . H373 . 109.5 no
H371 . C37 . H373 . 109.5 no
H372 . C37 . H373 . 109.5 no
C32 . C38 . C39 . 109.50(11) yes
C32 . C38 . C40 . 111.22(12) yes
C39 . C38 . C40 . 106.26(11) yes
C32 . C38 . C41 . 111.56(11) yes
C39 . C38 . C41 . 106.73(12) yes
C40 . C38 . C41 . 111.32(12) yes
C38 . C39 . H391 . 109.4 no
C38 . C39 . H392 . 109.6 no
H391 . C39 . H392 . 109.5 no
C38 . C39 . H393 . 109.4 no
H391 . C39 . H393 . 109.5 no
H392 . C39 . H393 . 109.5 no
C38 . C40 . H401 . 109.4 no
C38 . C40 . H402 . 109.4 no
H401 . C40 . H402 . 109.5 no
C38 . C40 . H403 . 109.6 no
H401 . C40 . H403 . 109.5 no
H402 . C40 . H403 . 109.5 no
C38 . C41 . H411 . 109.4 no
C38 . C41 . H412 . 109.6 no
H411 . C41 . H412 . 109.5 no
C38 . C41 . H413 . 109.4 no
H411 . C41 . H413 . 109.5 no
H412 . C41 . H413 . 109.5 no
C33 . C42 . N5 . 117.10(11) yes
C33 . C42 . C43 . 122.51(11) yes
N5 . C42 . C43 . 119.99(11) yes
C42 . C43 . C44 . 120.29(11) yes
C42 . C43 . H431 . 120.0 no
C44 . C43 . H431 . 119.7 no
C43 . C44 . C45 . 119.50(12) yes
C43 . C44 . H441 . 120.2 no
C45 . C44 . H441 . 120.3 no
C44 . C45 . C46 . 120.15(12) yes
C44 . C45 . H451 . 119.8 no
C46 . C45 . H451 . 120.0 no
C45 . C46 . N5 . 120.40(11) yes
C45 . C46 . C47 . 121.46(11) yes
N5 . C46 . C47 . 118.04(11) yes
C46 . C47 . N6 . 116.61(10) yes
C46 . C47 . C48 . 133.59(11) yes
N6 . C47 . C48 . 109.50(10) yes
C47 . C48 . C49 . 104.81(11) yes
C47 . C48 . C51 . 132.52(11) yes
C49 . C48 . C51 . 122.56(11) yes
C48 . C49 . C50 . 108.99(11) yes
C48 . C49 . H491 . 125.5 no
C50 . C49 . H491 . 125.5 no
C49 . C50 . N6 . 109.09(11) yes
C49 . C50 . C55 . 127.10(11) yes
N6 . C50 . C55 . 123.81(11) yes
C48 . C51 . C52 . 111.96(11) yes
C48 . C51 . C53 . 111.46(12) yes
C52 . C51 . C53 . 110.29(12) yes
C48 . C51 . C54 . 109.46(11) yes
C52 . C51 . C54 . 107.03(12) yes
C53 . C51 . C54 . 106.39(12) yes
C51 . C52 . H521 . 109.4 no
C51 . C52 . H522 . 109.6 no
H521 . C52 . H522 . 109.5 no
C51 . C52 . H523 . 109.4 no
H521 . C52 . H523 . 109.5 no
H522 . C52 . H523 . 109.5 no
C51 . C53 . H531 . 109.6 no
C51 . C53 . H532 . 109.4 no
H531 . C53 . H532 . 109.5 no
C51 . C53 . H533 . 109.4 no
H531 . C53 . H533 . 109.5 no
H532 . C53 . H533 . 109.5 no
C51 . C54 . H541 . 109.5 no
C51 . C54 . H542 . 109.3 no
H541 . C54 . H542 . 109.5 no
C51 . C54 . H543 . 109.6 no
H541 . C54 . H543 . 109.5 no
H542 . C54 . H543 . 109.5 no
C50 . C55 . C56 . 112.12(11) yes
C50 . C55 . C57 . 108.43(12) yes
C56 . C55 . C57 . 109.02(12) yes
C50 . C55 . C58 . 109.28(12) yes
C56 . C55 . C58 . 108.53(13) yes
C57 . C55 . C58 . 109.42(14) yes
C55 . C56 . H561 . 109.4 no
C55 . C56 . H562 . 109.6 no
H561 . C56 . H562 . 109.5 no
C55 . C56 . H563 . 109.4 no
H561 . C56 . H563 . 109.5 no
H562 . C56 . H563 . 109.5 no
C55 . C57 . H571 . 109.5 no
C55 . C57 . H572 . 109.5 no
H571 . C57 . H572 . 109.5 no
C55 . C57 . H573 . 109.4 no
H571 . C57 . H573 . 109.5 no
H572 . C57 . H573 . 109.5 no
C55 . C58 . H581 . 109.6 no
C55 . C58 . H582 . 109.5 no
H581 . C58 . H582 . 109.5 no
C55 . C58 . H583 . 109.3 no
H581 . C58 . H583 . 109.5 no
H582 . C58 . H583 . 109.5 no

loop_
_geom_bond_atom_site_label_1
_geom_bond_site_symmetry_1
_geom_bond_atom_site_label_2
_geom_bond_site_symmetry_2
_geom_bond_distance
_geom_bond_publ_flag
Fe1 . Fe2 . 2.7136(3) yes
Fe1 . N1 . 1.9453(11) yes
Fe1 . N2 . 2.1698(11) yes
Fe1 . N5 . 2.6383(11) yes
Fe1 . N6 . 1.9482(11) yes
Fe2 . N2 . 2.5562(11) yes
Fe2 . N3 . 1.9547(10) yes
Fe2 . N4 . 1.9494(11) yes
Fe2 . N5 . 2.1646(11) yes
N1 . C1 . 1.3641(16) yes
N1 . C4 . 1.3991(16) yes
N2 . C13 . 1.3796(16) yes
N2 . C17 . 1.3792(16) yes
N3 . C18 . 1.3968(16) yes
N3 . C21 . 1.3615(16) yes
N4 . C30 . 1.3665(16) yes
N4 . C33 . 1.3994(16) yes
N5 . C42 . 1.3851(15) yes
N5 . C46 . 1.3800(16) yes
N6 . C47 . 1.3955(16) yes
N6 . C50 . 1.3648(15) yes
C1 . C2 . 1.3846(17) yes
C1 . C5 . 1.5207(18) yes
C2 . C3 . 1.4132(18) yes
C2 . H21 . 0.950 no
C3 . C4 . 1.4077(17) yes
C3 . C9 . 1.5309(17) yes
C4 . C13 . 1.4603(17) yes
C5 . C6 . 1.526(2) yes
C5 . C7 . 1.530(2) yes
C5 . C8 . 1.524(2) yes
C6 . H61 . 0.950 no
C6 . H62 . 0.950 no
C6 . H63 . 0.950 no
C7 . H71 . 0.950 no
C7 . H72 . 0.950 no
C7 . H73 . 0.950 no
C8 . H81 . 0.950 no
C8 . H82 . 0.950 no
C8 . H83 . 0.950 no
C9 . C10 . 1.543(2) yes
C9 . C11 . 1.542(2) yes
C9 . C12 . 1.539(2) yes
C10 . H101 . 0.950 no
C10 . H102 . 0.950 no
C10 . H103 . 0.950 no
C11 . H111 . 0.950 no
C11 . H112 . 0.950 no
C11 . H113 . 0.950 no
C12 . H121 . 0.950 no
C12 . H122 . 0.950 no
C12 . H123 . 0.950 no
C13 . C14 . 1.3957(18) yes
C14 . C15 . 1.3813(19) yes
C14 . H141 . 0.950 no
C15 . C16 . 1.3807(19) yes
C15 . H151 . 0.950 no
C16 . C17 . 1.3998(18) yes
C16 . H161 . 0.950 no
C17 . C18 . 1.4586(17) yes
C18 . C19 . 1.4136(17) yes
C19 . C20 . 1.4100(19) yes
C19 . C22 . 1.5343(18) yes
C20 . C21 . 1.3875(18) yes
C20 . H201 . 0.950 no
C21 . C26 . 1.5112(19) yes
C22 . C23 . 1.541(2) yes
C22 . C24 . 1.538(2) yes
C22 . C25 . 1.534(2) yes
C23 . H231 . 0.950 no
C23 . H232 . 0.950 no
C23 . H233 . 0.950 no
C24 . H241 . 0.950 no
C24 . H242 . 0.950 no
C24 . H243 . 0.950 no
C25 . H251 . 0.950 no
C25 . H252 . 0.950 no
C25 . H253 . 0.950 no
C26 . C27 . 1.5302(19) yes
C26 . C28 . 1.538(2) yes
C26 . C29 . 1.531(2) yes
C27 . H271 . 0.950 no
C27 . H272 . 0.950 no
C27 . H273 . 0.950 no
C28 . H281 . 0.950 no
C28 . H282 . 0.950 no
C28 . H283 . 0.950 no
C29 . H291 . 0.950 no
C29 . H292 . 0.950 no
C29 . H293 . 0.950 no
C30 . C31 . 1.3856(18) yes
C30 . C34 . 1.5191(19) yes
C31 . C32 . 1.4138(18) yes
C31 . H311 . 0.950 no
C32 . C33 . 1.4148(17) yes
C32 . C38 . 1.5274(18) yes
C33 . C42 . 1.4551(17) yes
C34 . C35 . 1.532(2) yes
C34 . C36 . 1.537(2) yes
C34 . C37 . 1.5369(19) yes
C35 . H351 . 0.950 no
C35 . H352 . 0.950 no
C35 . H353 . 0.950 no
C36 . H361 . 0.950 no
C36 . H362 . 0.950 no
C36 . H363 . 0.950 no
C37 . H371 . 0.950 no
C37 . H372 . 0.950 no
C37 . H373 . 0.950 no
C38 . C39 . 1.5445(19) yes
C38 . C40 . 1.539(2) yes
C38 . C41 . 1.539(2) yes
C39 . H391 . 0.950 no
C39 . H392 . 0.950 no
C39 . H393 . 0.950 no
C40 . H401 . 0.950 no
C40 . H402 . 0.950 no
C40 . H403 . 0.950 no
C41 . H411 . 0.950 no
C41 . H412 . 0.950 no
C41 . H413 . 0.950 no
C42 . C43 . 1.3969(18) yes
C43 . C44 . 1.3827(18) yes
C43 . H431 . 0.950 no
C44 . C45 . 1.3846(18) yes
C44 . H441 . 0.950 no
C45 . C46 . 1.3924(18) yes
C45 . H451 . 0.950 no
C46 . C47 . 1.4590(16) yes
C47 . C48 . 1.4131(17) yes
C48 . C49 . 1.4144(18) yes
C48 . C51 . 1.5318(18) yes
C49 . C50 . 1.3865(18) yes
C49 . H491 . 0.950 no
C50 . C55 . 1.5106(18) yes
C51 . C52 . 1.536(2) yes
C51 . C53 . 1.540(2) yes
C51 . C54 . 1.5416(19) yes
C52 . H521 . 0.950 no
C52 . H522 . 0.950 no
C52 . H523 . 0.950 no
C53 . H531 . 0.950 no
C53 . H532 . 0.950 no
C53 . H533 . 0.950 no
C54 . H541 . 0.950 no
C54 . H542 . 0.950 no
C54 . H543 . 0.950 no
C55 . C56 . 1.5285(19) yes
C55 . C57 . 1.537(2) yes
C55 . C58 . 1.527(2) yes
C56 . H561 . 0.950 no
C56 . H562 . 0.950 no
C56 . H563 . 0.950 no
C57 . H571 . 0.950 no
C57 . H572 . 0.950 no
C57 . H573 . 0.950 no
C58 . H581 . 0.950 no
C58 . H582 . 0.950 no
C58 . H583 . 0.950 no

loop_
_geom_torsion_atom_site_label_1
_geom_torsion_atom_site_label_2
_geom_torsion_atom_site_label_3
_geom_torsion_atom_site_label_4
_geom_torsion
_geom_torsion_site_symmetry_1
_geom_torsion_site_symmetry_2
_geom_torsion_site_symmetry_3
_geom_torsion_site_symmetry_4
_geom_torsion_publ_flag
N1 Fe1 Fe2 N3 140.35(5) . . . . no
N1 Fe1 Fe2 N4 -13.29(5) . . . . no
N1 Fe1 Fe2 N5 -82.12(5) . . . . no
N2 Fe1 Fe2 N3 71.06(4) . . . . no
N2 Fe1 Fe2 N4 -82.58(5) . . . . no
N2 Fe1 Fe2 N5 -151.41(5) . . . . no
N6 Fe1 Fe2 N3 -67.69(4) . . . . no
N6 Fe1 Fe2 N4 138.67(5) . . . . no
N6 Fe1 Fe2 N5 69.85(4) . . . . no
Fe2 Fe1 N1 C1 117.39(13) . . . . no
Fe2 Fe1 N1 C4 -47.21(9) . . . . no
N2 Fe1 N1 C1 173.52(14) . . . . no
N2 Fe1 N1 C4 8.92(8) . . . . no
N6 Fe1 N1 C1 -6.48(18) . . . . no
N6 Fe1 N1 C4 -171.08(8) . . . . no
Fe2 Fe1 N2 C13 124.50(8) . . . . no
Fe2 Fe1 N2 C17 -83.47(11) . . . . no
N1 Fe1 N2 C13 4.74(8) . . . . no
N1 Fe1 N2 C17 156.78(11) . . . . no
N6 Fe1 N2 C13 -175.26(7) . . . . no
N6 Fe1 N2 C17 -23.22(13) . . . . no
Fe2 Fe1 N6 C47 -61.67(9) . . . . no
Fe2 Fe1 N6 C50 127.31(11) . . . . no
N1 Fe1 N6 C47 68.29(13) . . . . no
N1 Fe1 N6 C50 -102.73(13) . . . . no
N2 Fe1 N6 C47 -111.71(10) . . . . no
N2 Fe1 N6 C50 77.28(12) . . . . no
Fe1 Fe2 N3 C18 -60.56(9) . . . . no
Fe1 Fe2 N3 C21 127.74(11) . . . . no
N4 Fe2 N3 C18 75.30(12) . . . . no
N4 Fe2 N3 C21 -96.39(13) . . . . no
N5 Fe2 N3 C18 -114.72(9) . . . . no
N5 Fe2 N3 C21 73.59(12) . . . . no
Fe1 Fe2 N4 C30 114.14(13) . . . . no
Fe1 Fe2 N4 C33 -48.93(9) . . . . no
N3 Fe2 N4 C30 -15.65(18) . . . . no
N3 Fe2 N4 C33 -178.72(8) . . . . no
N5 Fe2 N4 C30 171.90(14) . . . . no
N5 Fe2 N4 C33 8.83(8) . . . . no
Fe1 Fe2 N5 C42 125.01(8) . . . . no
Fe1 Fe2 N5 C46 -78.98(10) . . . . no
N3 Fe2 N5 C42 -170.92(7) . . . . no
N3 Fe2 N5 C46 -14.91(13) . . . . no
N4 Fe2 N5 C42 3.28(8) . . . . no
N4 Fe2 N5 C46 159.28(11) . . . . no
Fe1 N1 C1 C2 -163.39(11) . . . . no
Fe1 N1 C1 C5 15.9(2) . . . . no
C4 N1 C1 C2 1.71(14) . . . . no
C4 N1 C1 C5 -178.98(12) . . . . no
Fe1 N1 C4 C3 167.69(8) . . . . no
Fe1 N1 C4 C13 -21.25(13) . . . . no
C1 N1 C4 C3 -1.69(14) . . . . no
C1 N1 C4 C13 169.38(11) . . . . no
Fe1 N2 C13 C4 -17.61(12) . . . . no
Fe1 N2 C13 C14 154.01(10) . . . . no
C17 N2 C13 C4 -172.63(11) . . . . no
C17 N2 C13 C14 -1.01(18) . . . . no
Fe1 N2 C17 C16 -150.10(10) . . . . no
Fe1 N2 C17 C18 34.25(16) . . . . no
C13 N2 C17 C16 -1.43(18) . . . . no
C13 N2 C17 C18 -177.08(11) . . . . no
Fe2 N3 C18 C17 -1.44(15) . . . . no
Fe2 N3 C18 C19 -175.31(9) . . . . no
C21 N3 C18 C17 172.01(11) . . . . no
C21 N3 C18 C19 -1.86(14) . . . . no
Fe2 N3 C21 C20 174.21(9) . . . . no
Fe2 N3 C21 C26 -6.33(18) . . . . no
C18 N3 C21 C20 1.70(14) . . . . no
C18 N3 C21 C26 -178.85(12) . . . . no
Fe2 N4 C30 C31 -162.50(11) . . . . no
Fe2 N4 C30 C34 16.9(2) . . . . no
C33 N4 C30 C31 1.15(14) . . . . no
C33 N4 C30 C34 -179.43(12) . . . . no
Fe2 N4 C33 C32 166.55(8) . . . . no
Fe2 N4 C33 C42 -19.75(13) . . . . no
C30 N4 C33 C32 -1.62(14) . . . . no
C30 N4 C33 C42 172.08(11) . . . . no
Fe2 N5 C42 C33 -14.81(13) . . . . no
Fe2 N5 C42 C43 158.11(10) . . . . no
C46 N5 C42 C33 -173.68(11) . . . . no
C46 N5 C42 C43 -0.77(17) . . . . no
Fe2 N5 C46 C45 -154.76(10) . . . . no
Fe2 N5 C46 C47 28.93(16) . . . . no
C42 N5 C46 C45 -1.40(17) . . . . no
C42 N5 C46 C47 -177.71(11) . . . . no
Fe1 N6 C47 C46 0.43(15) . . . . no
Fe1 N6 C47 C48 -174.10(8) . . . . no
C50 N6 C47 C46 173.22(11) . . . . no
C50 N6 C47 C48 -1.31(14) . . . . no
Fe1 N6 C50 C49 173.27(9) . . . . no
Fe1 N6 C50 C55 -6.38(19) . . . . no
C47 N6 C50 C49 1.26(14) . . . . no
C47 N6 C50 C55 -178.39(12) . . . . no
N1 C1 C2 C3 -1.12(16) . . . . no
C5 C1 C2 C3 179.60(13) . . . . no
N1 C1 C5 C6 -98.14(17) . . . . no
N1 C1 C5 C7 142.60(14) . . . . no
N1 C1 C5 C8 23.7(2) . . . . no
C2 C1 C5 C6 81.04(19) . . . . no
C2 C1 C5 C7 -38.22(19) . . . . no
C2 C1 C5 C8 -157.11(16) . . . . no
C1 C2 C3 C4 0.07(16) . . . . no
C1 C2 C3 C9 176.54(12) . . . . no
C2 C3 C4 N1 0.98(14) . . . . no
C2 C3 C4 C13 -167.70(13) . . . . no
C9 C3 C4 N1 -175.01(13) . . . . no
C9 C3 C4 C13 16.3(2) . . . . no
C2 C3 C9 C10 -21.90(18) . . . . no
C2 C3 C9 C11 95.14(15) . . . . no
C2 C3 C9 C12 -140.24(13) . . . . no
C4 C3 C9 C10 153.48(14) . . . . no
C4 C3 C9 C11 -89.48(17) . . . . no
C4 C3 C9 C12 35.2(2) . . . . no
N1 C4 C13 N2 27.12(16) . . . . no
N1 C4 C13 C14 -144.38(12) . . . . no
C3 C4 C13 N2 -164.69(13) . . . . no
C3 C4 C13 C14 23.8(2) . . . . no
N2 C13 C14 C15 1.97(19) . . . . no
C4 C13 C14 C15 173.21(12) . . . . no
C13 C14 C15 C16 -0.5(2) . . . . no
C14 C15 C16 C17 -2.0(2) . . . . no
C15 C16 C17 N2 2.9(2) . . . . no
C15 C16 C17 C18 178.41(13) . . . . no
N2 C17 C18 N3 31.58(16) . . . . no
N2 C17 C18 C19 -156.50(14) . . . . no
C16 C17 C18 N3 -144.00(13) . . . . no
C16 C17 C18 C19 27.9(2) . . . . no
N3 C18 C19 C20 1.28(15) . . . . no
N3 C18 C19 C22 -175.19(14) . . . . no
C17 C18 C19 C20 -171.05(14) . . . . no
C17 C18 C19 C22 12.5(3) . . . . no
C18 C19 C20 C21 -0.25(15) . . . . no
C22 C19 C20 C21 176.68(12) . . . . no
C18 C19 C22 C23 154.43(15) . . . . no
C18 C19 C22 C24 -88.06(18) . . . . no
C18 C19 C22 C25 36.1(2) . . . . no
C20 C19 C22 C23 -21.54(19) . . . . no
C20 C19 C22 C24 95.98(16) . . . . no
C20 C19 C22 C25 -139.85(14) . . . . no
C19 C20 C21 N3 -0.91(15) . . . . no
C19 C20 C21 C26 179.66(13) . . . . no
N3 C21 C26 C27 5.81(18) . . . . no
N3 C21 C26 C28 -113.42(14) . . . . no
N3 C21 C26 C29 126.72(14) . . . . no
C20 C21 C26 C27 -174.84(13) . . . . no
C20 C21 C26 C28 65.94(18) . . . . no
C20 C21 C26 C29 -53.92(19) . . . . no
N4 C30 C31 C32 -0.26(16) . . . . no
C34 C30 C31 C32 -179.66(13) . . . . no
N4 C30 C34 C35 14.28(18) . . . . no
N4 C30 C34 C36 -106.33(15) . . . . no
N4 C30 C34 C37 134.35(13) . . . . no
C31 C30 C34 C35 -166.41(14) . . . . no
C31 C30 C34 C36 72.98(17) . . . . no
C31 C30 C34 C37 -46.34(18) . . . . no
C30 C31 C32 C33 -0.72(15) . . . . no
C30 C31 C32 C38 176.53(12) . . . . no
C31 C32 C33 N4 1.42(14) . . . . no
C31 C32 C33 C42 -170.66(14) . . . . no
C38 C32 C33 N4 -175.48(13) . . . . no
C38 C32 C33 C42 12.4(2) . . . . no
C31 C32 C38 C39 -19.87(18) . . . . no
C31 C32 C38 C40 97.26(16) . . . . no
C31 C32 C38 C41 -137.79(13) . . . . no
C33 C32 C38 C39 156.54(14) . . . . no
C33 C32 C38 C40 -86.32(17) . . . . no
C33 C32 C38 C41 38.63(19) . . . . no
N4 C33 C42 N5 23.91(16) . . . . no
N4 C33 C42 C43 -148.81(12) . . . . no
C32 C33 C42 N5 -164.39(13) . . . . no
C32 C33 C42 C43 22.9(2) . . . . no
N5 C42 C43 C44 1.62(19) . . . . no
C33 C42 C43 C44 174.14(12) . . . . no
C42 C43 C44 C45 -0.3(2) . . . . no
C43 C44 C45 C46 -1.9(2) . . . . no
C44 C45 C46 N5 2.75(19) . . . . no
C44 C45 C46 C47 178.93(12) . . . . no
N5 C46 C47 N6 32.83(16) . . . . no
N5 C46 C47 C48 -154.30(13) . . . . no
C45 C46 C47 N6 -143.44(12) . . . . no
C45 C46 C47 C48 29.4(2) . . . . no
N6 C47 C48 C49 0.84(14) . . . . no
N6 C47 C48 C51 -175.28(13) . . . . no
C46 C47 C48 C49 -172.40(13) . . . . no
C46 C47 C48 C51 11.5(2) . . . . no
C47 C48 C49 C50 -0.07(16) . . . . no
C51 C48 C49 C50 176.54(12) . . . . no
C47 C48 C51 C52 35.0(2) . . . . no
C47 C48 C51 C53 -89.07(18) . . . . no
C47 C48 C51 C54 153.51(14) . . . . no
C49 C48 C51 C52 -140.55(13) . . . . no
C49 C48 C51 C53 95.38(16) . . . . no
C49 C48 C51 C54 -22.04(18) . . . . no
C48 C49 C50 N6 -0.74(15) . . . . no
C48 C49 C50 C55 178.90(13) . . . . no
N6 C50 C55 C56 4.92(19) . . . . no
N6 C50 C55 C57 -115.50(15) . . . . no
N6 C50 C55 C58 125.30(15) . . . . no
C49 C50 C55 C56 -174.66(13) . . . . no
C49 C50 C55 C57 64.92(18) . . . . no
C49 C50 C55 C58 -54.3(2) . . . . no
